data_7014827
loop_
_publ_author_name
'Zhang, Wei Hong'
'Dong, Zhe'
'Wang, Yao Yu'
'Hou, Lei'
'Jin, Jun Cheng'
'Huang, Wen Huan'
'Shi, Qi Zhen'

_publ_section_title
;
 Synthesis, structural diversity and fluorescent characterisation of a
 series of d10 metal--organic frameworks (MOFs): reaction conditions,
 secondary ligand and metal effects
;
_journal_issue 11
_journal_name_full 'Dalton Transactions'
_journal_page_first 2509
_journal_paper_doi 10.1039/c0dt01206h
_journal_volume 40
_journal_year 2011
_chemical_absolute_configuration ad
_chemical_formula_moiety 'C54 H78 Cd2 N4 O15'
_chemical_formula_sum 'C54 H78 Cd2 N4 O15'
_chemical_formula_weight 1248.00
_chemical_name_systematic
;
?
;
_space_group_IT_number 19
_symmetry_cell_setting orthorhombic
_symmetry_space_group_name_Hall 'P 2ac 2ab'
_symmetry_space_group_name_H-M 'P 21 21 21'
_atom_sites_solution_hydrogens geom
_atom_sites_solution_primary direct
_atom_sites_solution_secondary difmap
_audit_creation_method SHELXL-97
_cell_angle_alpha 90.00
_cell_angle_beta 90.00
_cell_angle_gamma 90.00
_cell_formula_units_Z 4
_cell_length_a 13.1885(11)
_cell_length_b 18.1129(15)
_cell_length_c 24.841(2)
_cell_measurement_reflns_used 4150
_cell_measurement_temperature 295(2)
_cell_measurement_theta_max 18.865
_cell_measurement_theta_min 2.252
_cell_volume 5934.1(8)
_computing_structure_refinement 'SHELXL-97 (Sheldrick, 1997)'
_computing_structure_solution 'SHELXS-97 (Sheldrick, 1990)'
_diffrn_ambient_temperature 295(2)
_diffrn_measured_fraction_theta_full 0.999
_diffrn_measured_fraction_theta_max 0.999
_diffrn_radiation_monochromator graphite
_diffrn_radiation_source 'fine-focus sealed tube'
_diffrn_radiation_type MoK\a
_diffrn_radiation_wavelength 0.71073
_diffrn_reflns_av_R_equivalents 0.0606
_diffrn_reflns_av_sigmaI/netI 0.0805
_diffrn_reflns_limit_h_max 15
_diffrn_reflns_limit_h_min -15
_diffrn_reflns_limit_k_max 19
_diffrn_reflns_limit_k_min -21
_diffrn_reflns_limit_l_max 29
_diffrn_reflns_limit_l_min -25
_diffrn_reflns_number 29847
_diffrn_reflns_theta_full 25.05
_diffrn_reflns_theta_max 25.05
_diffrn_reflns_theta_min 1.91
_exptl_absorpt_coefficient_mu 0.782
_exptl_absorpt_correction_T_max 0.8657
_exptl_absorpt_correction_T_min 0.8531
_exptl_absorpt_correction_type multi-scan
_exptl_absorpt_process_details sadabs
_exptl_crystal_colour colorless
_exptl_crystal_density_diffrn 1.397
_exptl_crystal_density_method 'not measured'
_exptl_crystal_description block
_exptl_crystal_F_000 2584
_exptl_crystal_size_max 0.21
_exptl_crystal_size_mid 0.20
_exptl_crystal_size_min 0.19
_refine_diff_density_max 0.845
_refine_diff_density_min -0.623
_refine_diff_density_rms 0.128
_refine_ls_abs_structure_details 'Flack H D (1983), Acta Cryst. A39, 876-881'
_refine_ls_abs_structure_Flack -0.01(4)
_refine_ls_extinction_method none
_refine_ls_goodness_of_fit_ref 1.068
_refine_ls_hydrogen_treatment constr
_refine_ls_matrix_type full
_refine_ls_number_parameters 676
_refine_ls_number_reflns 10497
_refine_ls_number_restraints 89
_refine_ls_restrained_S_all 1.079
_refine_ls_R_factor_all 0.1039
_refine_ls_R_factor_gt 0.0680
_refine_ls_shift/su_max 0.000
_refine_ls_shift/su_mean 0.000
_refine_ls_structure_factor_coef Fsqd
_refine_ls_weighting_details 'calc w=1/[\s^2^(Fo^2^)+(0.1107P)^2^+0.2841P] where P=(Fo^2^+2Fc^2^)/3'
_refine_ls_weighting_scheme calc
_refine_ls_wR_factor_gt 0.1757
_refine_ls_wR_factor_ref 0.2027
_reflns_number_gt 6921
_reflns_number_total 10497
_reflns_threshold_expression >2sigma(I)
_cod_data_source_file C0DT01206H.TXT
_cod_data_source_block 8
_cod_depositor_comments
;
The following automatic conversions were performed:
'_symmetry_cell_setting' value 'Orthorhombic' changed to 'orthorhombic'
according to '/home/saulius/struct/CIF-dictionaries/cif_core.dic'
dictionary named 'cif_core.dic' version 2.4.1 from 2010-06-29.

Automatic conversion script
Id: cif_fix_enum 1555 2011-01-17 13:19:09Z saulius 
;
_cod_original_cell_volume 5934.0(9)
_cod_original_sg_symbol_H-M P2(1)2(1)2(1)
_cod_database_code 7014827

loop_
_symmetry_equiv_pos_as_xyz
'x, y, z'
'-x+1/2, -y, z+1/2'
'-x, y+1/2, -z+1/2'
'x+1/2, -y+1/2, -z'

loop_
_atom_site_label
_atom_site_type_symbol
_atom_site_fract_x
_atom_site_fract_y
_atom_site_fract_z
_atom_site_U_iso_or_equiv
_atom_site_adp_type
_atom_site_occupancy
_atom_site_symmetry_multiplicity
_atom_site_calc_flag
_atom_site_refinement_flags
_atom_site_disorder_assembly
_atom_site_disorder_group
Cd1 Cd 0.16726(5) 0.02061(4) 0.67544(3) 0.0559(2) Uani 1 1 d . . .
N1 N 0.1088(6) -0.0559(5) 0.7445(4) 0.062(2) Uani 1 1 d . . .
N2 N 0.1759(7) 0.0960(5) 0.5994(3) 0.066(2) Uani 1 1 d . . .
N3 N 0.0647(8) 0.0268(5) 1.0782(3) 0.070(2) Uani 1 1 d . . .
N4 N 0.0846(7) 0.1732(5) 0.2297(3) 0.059(2) Uani 1 1 d . . .
O1 O 0.1588(6) 0.1335(4) 0.7245(3) 0.072(2) Uani 1 1 d . . .
O2 O 0.0133(5) 0.0900(4) 0.6954(3) 0.071(2) Uani 1 1 d . . .
O3 O -0.1001(8) 0.4287(5) 0.8824(3) 0.088(2) Uani 1 1 d . . .
O4 O -0.2423(6) 0.3775(8) 0.8631(4) 0.128(4) Uani 1 1 d . . .
O5 O 0.3352(5) 0.0021(4) 0.6950(3) 0.0643(18) Uani 1 1 d . . .
O6 O 0.4993(6) -0.0038(4) 0.7035(3) 0.0680(19) Uani 1 1 d . . .
O7 O 0.4225(7) 0.3464(4) 0.8677(3) 0.078(2) Uani 1 1 d . . .
O8 O 0.5557(6) 0.2962(5) 0.9035(3) 0.080(2) Uani 1 1 d . . .
O9 O 0.3514(19) 0.3727(11) 0.5543(8) 0.259(10) Uani 1 1 d . . .
O10 O 0.2853(8) 0.4025(7) 0.6592(5) 0.146(4) Uani 1 1 d . . .
O11 O 0.7421(7) 0.1419(6) 0.1832(4) 0.115(3) Uani 1 1 d . . .
O12 O 0.6130(9) 0.0651(8) 0.1112(6) 0.163(5) Uani 1 1 d . . .
O13 O 0.3196(7) 0.4141(8) 0.3402(5) 0.143(4) Uani 1 1 d . . .
O14 O 0.7956(7) 0.0065(7) 0.2300(5) 0.127(4) Uani 1 1 d . . .
O15 O 0.2482(8) 0.7251(5) 0.2206(4) 0.113(3) Uani 1 1 d . . .
C1 C 0.0650(9) 0.1361(6) 0.7221(4) 0.058(3) Uani 1 1 d . . .
C2 C 0.0103(9) 0.1971(6) 0.7498(4) 0.070(3) Uani 1 1 d . . .
H2A H -0.0480 0.2103 0.7280 0.084 Uiso 1 1 calc R . .
H2B H 0.0547 0.2397 0.7508 0.084 Uiso 1 1 calc R . .
C3 C -0.0275(9) 0.1819(7) 0.8085(5) 0.075(3) Uani 1 1 d U . .
C4 C -0.0576(8) 0.2526(6) 0.8339(4) 0.067(3) Uani 1 1 d U . .
H4A H -0.1083 0.2767 0.8117 0.080 Uiso 1 1 calc R . .
H4B H 0.0010 0.2849 0.8360 0.080 Uiso 1 1 calc R . .
C5 C -0.1009(9) 0.2405(7) 0.8913(4) 0.075(3) Uani 1 1 d U . .
C6 C -0.0184(14) 0.1992(10) 0.9227(7) 0.127(6) Uani 1 1 d U . .
H6A H 0.0425 0.2293 0.9227 0.153 Uiso 1 1 calc R . .
H6B H -0.0405 0.1945 0.9598 0.153 Uiso 1 1 calc R . .
C7 C 0.0091(14) 0.1223(10) 0.9017(7) 0.115(4) Uani 1 1 d U . .
H7 H 0.0579 0.0963 0.9246 0.138 Uiso 1 1 calc R . .
C8 C 0.0540(12) 0.1429(9) 0.8429(6) 0.111(3) Uani 1 1 d U . .
H8A H 0.1123 0.1750 0.8469 0.133 Uiso 1 1 calc R . .
H8B H 0.0760 0.0982 0.8248 0.133 Uiso 1 1 calc R . .
C9 C -0.1183(13) 0.1311(8) 0.8055(6) 0.117(6) Uani 1 1 d . . .
H9A H -0.0972 0.0839 0.7908 0.140 Uiso 1 1 calc R . .
H9B H -0.1682 0.1522 0.7812 0.140 Uiso 1 1 calc R . .
C10 C -0.0769(17) 0.0842(10) 0.8937(7) 0.140(8) Uani 1 1 d . . .
H10A H -0.1038 0.0716 0.9288 0.168 Uiso 1 1 calc R . .
H10B H -0.0585 0.0382 0.8763 0.168 Uiso 1 1 calc R . .
C11 C -0.1664(15) 0.1190(9) 0.8601(7) 0.127(6) Uani 1 1 d . . .
H11 H -0.2261 0.0869 0.8585 0.153 Uiso 1 1 calc R . .
C12 C -0.1873(14) 0.1919(8) 0.8892(6) 0.120(6) Uani 1 1 d . . .
H12A H -0.2426 0.2171 0.8711 0.144 Uiso 1 1 calc R . .
H12B H -0.2092 0.1812 0.9256 0.144 Uiso 1 1 calc R . .
C13 C -0.1297(11) 0.3147(7) 0.9169(5) 0.090(3) Uani 1 1 d U . .
H13A H -0.1809 0.3040 0.9438 0.108 Uiso 1 1 calc R . .
H13B H -0.0702 0.3316 0.9363 0.108 Uiso 1 1 calc R . .
C14 C -0.1673(11) 0.3790(7) 0.8857(4) 0.069(3) Uani 1 1 d U . .
C15 C 0.4151(8) 0.0300(5) 0.7122(3) 0.052(2) Uani 1 1 d . . .
C16 C 0.4120(8) 0.1003(5) 0.7446(4) 0.056(2) Uani 1 1 d . . .
H16A H 0.3480 0.1250 0.7377 0.067 Uiso 1 1 calc R . .
H16B H 0.4658 0.1326 0.7321 0.067 Uiso 1 1 calc R . .
C17 C 0.5268(9) 0.0583(7) 0.8219(4) 0.073(3) Uani 1 1 d . . .
H17A H 0.5359 0.0097 0.8062 0.088 Uiso 1 1 calc R . .
H17B H 0.5806 0.0901 0.8088 0.088 Uiso 1 1 calc R . .
C18 C 0.4235(7) 0.0896(5) 0.8053(4) 0.053(2) Uani 1 1 d . . .
C19 C 0.4077(8) 0.1658(5) 0.8319(4) 0.061(2) Uani 1 1 d . . .
H19A H 0.3416 0.1848 0.8219 0.074 Uiso 1 1 calc R . .
H19B H 0.4586 0.1999 0.8187 0.074 Uiso 1 1 calc R . .
C20 C 0.4150(8) 0.1610(6) 0.8941(4) 0.060(2) Uani 1 1 d . . .
C21 C 0.5220(10) 0.1291(7) 0.9086(5) 0.081(4) Uani 1 1 d . . .
H21A H 0.5747 0.1614 0.8951 0.097 Uiso 1 1 calc R . .
H21B H 0.5292 0.1254 0.9474 0.097 Uiso 1 1 calc R . .
C22 C 0.5317(12) 0.0532(8) 0.8832(5) 0.095(4) Uani 1 1 d . . .
H22 H 0.5986 0.0336 0.8928 0.114 Uiso 1 1 calc R . .
C23 C 0.4563(15) 0.0018(7) 0.9030(6) 0.113(6) Uani 1 1 d . . .
H23A H 0.4623 -0.0030 0.9418 0.136 Uiso 1 1 calc R . .
H23B H 0.4671 -0.0464 0.8871 0.136 Uiso 1 1 calc R . .
C24 C 0.3329(10) 0.1072(7) 0.9121(5) 0.085(3) Uani 1 1 d . . .
H24A H 0.2671 0.1255 0.9008 0.102 Uiso 1 1 calc R . .
H24B H 0.3328 0.1041 0.9511 0.102 Uiso 1 1 calc R . .
C25 C 0.3498(11) 0.0301(7) 0.8885(5) 0.088(4) Uani 1 1 d . . .
H25 H 0.2981 -0.0041 0.9020 0.105 Uiso 1 1 calc R . .
C26 C 0.3431(8) 0.0361(6) 0.8279(4) 0.067(3) Uani 1 1 d . . .
H26A H 0.2761 0.0533 0.8179 0.081 Uiso 1 1 calc R . .
H26B H 0.3528 -0.0124 0.8121 0.081 Uiso 1 1 calc R . .
C27 C 0.3948(9) 0.2352(6) 0.9196(4) 0.072(3) Uani 1 1 d . . .
H27A H 0.4045 0.2315 0.9582 0.087 Uiso 1 1 calc R . .
H27B H 0.3249 0.2492 0.9131 0.087 Uiso 1 1 calc R . .
C28 C 0.4665(11) 0.2958(6) 0.8966(4) 0.065(3) Uani 1 1 d . . .
C29 C 0.0132(9) -0.0627(6) 0.7547(5) 0.070(3) Uani 1 1 d . . .
H29 H -0.0332 -0.0357 0.7346 0.083 Uiso 1 1 calc R . .
C30 C -0.0230(10) -0.1106(7) 0.7960(5) 0.081(4) Uani 1 1 d . . .
H30 H -0.0921 -0.1141 0.8031 0.097 Uiso 1 1 calc R . .
C31 C 0.0445(13) -0.1509(6) 0.8249(4) 0.079(4) Uani 1 1 d . . .
C32 C 0.1441(9) -0.1433(6) 0.8133(5) 0.070(3) Uani 1 1 d . . .
H32 H 0.1921 -0.1701 0.8326 0.085 Uiso 1 1 calc R . .
C33 C 0.1743(8) -0.0970(6) 0.7736(4) 0.066(3) Uani 1 1 d . . .
H33 H 0.2432 -0.0933 0.7661 0.079 Uiso 1 1 calc R . .
C34 C 0.0040(14) -0.1988(8) 0.8716(4) 0.122(7) Uani 1 1 d D . .
H34A H -0.0695 -0.1992 0.8705 0.146 Uiso 1 1 calc R . .
H34B H 0.0274 -0.2491 0.8670 0.146 Uiso 1 1 calc R . .
C35 C 0.1610(15) 0.2372(11) 0.4597(7) 0.162(5) Uani 1 1 d DU . .
H35A H 0.1856 0.2857 0.4699 0.194 Uiso 1 1 calc R . .
H35B H 0.2117 0.2157 0.4362 0.194 Uiso 1 1 calc R . .
C36 C 0.1583(12) 0.1911(8) 0.5099(6) 0.113(5) Uani 1 1 d . . .
C37 C 0.2334(11) 0.1999(8) 0.5493(6) 0.097(4) Uani 1 1 d . . .
H37 H 0.2807 0.2378 0.5468 0.116 Uiso 1 1 calc R . .
C38 C 0.2359(10) 0.1509(8) 0.5922(5) 0.090(4) Uani 1 1 d . . .
H38 H 0.2856 0.1585 0.6181 0.107 Uiso 1 1 calc R . .
C39 C 0.0991(11) 0.0884(8) 0.5605(5) 0.095(4) Uani 1 1 d . . .
H39 H 0.0524 0.0502 0.5637 0.114 Uiso 1 1 calc R . .
C40 C 0.0922(13) 0.1360(9) 0.5185(6) 0.122(6) Uani 1 1 d . . .
H40 H 0.0389 0.1301 0.4943 0.147 Uiso 1 1 calc R . .
C41 C 0.1366(11) 0.0124(7) 1.0402(5) 0.084(3) Uani 1 1 d . . .
H41 H 0.2007 0.0331 1.0440 0.101 Uiso 1 1 calc R . .
C42 C 0.1175(15) -0.0309(8) 0.9972(5) 0.108(5) Uani 1 1 d . . .
H42 H 0.1705 -0.0420 0.9739 0.130 Uiso 1 1 calc R . .
C43 C 0.0205(18) -0.0603(7) 0.9861(5) 0.112(6) Uani 1 1 d DU . .
C44 C -0.0478(12) -0.0449(7) 1.0248(5) 0.093(4) Uani 1 1 d . . .
H44 H -0.1130 -0.0639 1.0212 0.112 Uiso 1 1 calc R . .
C45 C -0.0271(11) -0.0036(7) 1.0682(5) 0.088(4) Uani 1 1 d . . .
H45 H -0.0788 0.0046 1.0930 0.105 Uiso 1 1 calc R . .
C46 C -0.0139(15) -0.1013(8) 0.9369(5) 0.137(7) Uani 1 1 d DU . .
H46A H -0.0857 -0.1116 0.9406 0.164 Uiso 1 1 calc R . .
H46B H -0.0059 -0.0689 0.9060 0.164 Uiso 1 1 calc R . .
C47 C 0.0381(14) -0.1708(8) 0.9251(5) 0.129(6) Uani 1 1 d D . .
H47A H 0.0227 -0.2069 0.9527 0.155 Uiso 1 1 calc R . .
H47B H 0.1109 -0.1630 0.9246 0.155 Uiso 1 1 calc R . .
C48 C 0.0695(15) 0.2482(11) 0.4276(7) 0.158(5) Uani 1 1 d DU . .
H48A H 0.0420 0.2001 0.4187 0.190 Uiso 1 1 calc R . .
H48B H 0.0198 0.2733 0.4499 0.190 Uiso 1 1 calc R . .
C49 C 0.0815(17) 0.2897(10) 0.3782(6) 0.138(5) Uani 1 1 d U . .
H49A H 0.1438 0.3179 0.3813 0.165 Uiso 1 1 calc R . .
H49B H 0.0264 0.3251 0.3765 0.165 Uiso 1 1 calc R . .
C50 C 0.0845(9) 0.2507(5) 0.3261(4) 0.065(3) Uani 1 1 d . . .
C51 C 0.1494(9) 0.2671(6) 0.2880(5) 0.071(3) Uani 1 1 d . . .
H51 H 0.1962 0.3048 0.2934 0.085 Uiso 1 1 calc R . .
C52 C 0.1489(8) 0.2281(7) 0.2388(5) 0.074(3) Uani 1 1 d . . .
H52 H 0.1950 0.2411 0.2121 0.089 Uiso 1 1 calc R . .
C53 C 0.0164(9) 0.1606(6) 0.2690(5) 0.071(3) Uani 1 1 d . . .
H53 H -0.0319 0.1240 0.2634 0.086 Uiso 1 1 calc R . .
C54 C 0.0137(10) 0.1991(7) 0.3181(5) 0.081(3) Uani 1 1 d . . .
H54 H -0.0354 0.1891 0.3439 0.097 Uiso 1 1 calc R . .
Cd2 Cd 0.41330(6) -0.10217(4) 0.65164(3) 0.0586(2) Uani 1 1 d . . .

loop_
_atom_site_aniso_label
_atom_site_aniso_U_11
_atom_site_aniso_U_22
_atom_site_aniso_U_33
_atom_site_aniso_U_23
_atom_site_aniso_U_13
_atom_site_aniso_U_12
Cd1 0.0592(4) 0.0502(4) 0.0582(4) 0.0003(3) 0.0040(3) 0.0008(4)
N1 0.054(5) 0.058(5) 0.075(6) 0.000(4) 0.013(4) -0.010(4)
N2 0.077(5) 0.062(6) 0.060(5) -0.003(4) 0.007(5) -0.007(5)
N3 0.088(7) 0.062(6) 0.059(5) 0.002(4) -0.002(5) 0.016(5)
N4 0.060(5) 0.062(5) 0.055(5) -0.012(4) -0.001(4) 0.009(5)
O1 0.072(5) 0.067(5) 0.076(5) -0.005(4) 0.006(4) 0.006(4)
O2 0.057(4) 0.070(5) 0.085(5) -0.007(4) 0.003(4) -0.003(4)
O3 0.115(7) 0.076(5) 0.073(5) -0.008(4) -0.014(5) -0.007(6)
O4 0.057(5) 0.243(14) 0.085(6) -0.018(7) -0.010(5) 0.014(7)
O5 0.058(4) 0.067(5) 0.068(4) -0.006(3) 0.002(3) 0.007(4)
O6 0.071(5) 0.063(5) 0.070(4) -0.011(4) 0.005(4) 0.003(4)
O7 0.096(5) 0.054(4) 0.086(5) 0.006(4) 0.002(5) -0.027(4)
O8 0.069(5) 0.073(6) 0.097(6) 0.010(4) -0.005(4) -0.016(4)
O9 0.35(2) 0.186(17) 0.244(19) -0.041(14) 0.086(19) -0.118(18)
O10 0.130(8) 0.152(11) 0.155(10) 0.038(9) 0.003(8) -0.004(8)
O11 0.092(6) 0.105(7) 0.146(9) 0.017(7) 0.017(6) -0.001(5)
O12 0.117(8) 0.170(12) 0.202(13) -0.015(10) 0.029(9) -0.010(9)
O13 0.076(5) 0.186(12) 0.166(10) -0.012(9) 0.021(6) 0.009(7)
O14 0.081(6) 0.153(10) 0.148(9) 0.045(8) -0.017(6) -0.002(6)
O15 0.104(6) 0.082(6) 0.153(9) -0.022(6) 0.000(6) -0.016(6)
C1 0.078(8) 0.044(6) 0.051(6) 0.010(4) 0.008(5) 0.015(5)
C2 0.083(7) 0.050(6) 0.077(7) 0.015(5) 0.011(6) 0.024(6)
C3 0.074(4) 0.077(4) 0.073(4) 0.006(4) 0.004(4) 0.013(4)
C4 0.083(4) 0.057(4) 0.059(4) 0.000(3) 0.003(4) 0.016(4)
C5 0.085(4) 0.073(4) 0.069(4) 0.003(4) 0.005(4) 0.010(4)
C6 0.136(7) 0.124(7) 0.122(7) 0.002(5) -0.005(5) 0.013(5)
C7 0.118(5) 0.114(5) 0.113(5) 0.000(4) 0.004(4) 0.014(4)
C8 0.113(5) 0.112(5) 0.108(5) 0.007(4) 0.001(4) 0.017(4)
C9 0.183(16) 0.074(9) 0.093(10) -0.017(7) 0.067(10) -0.016(10)
C10 0.188(18) 0.112(13) 0.121(13) 0.041(10) 0.069(13) 0.084(14)
C11 0.139(13) 0.102(12) 0.140(14) 0.034(11) 0.044(12) -0.026(11)
C12 0.166(16) 0.088(11) 0.105(11) -0.018(9) 0.063(11) 0.012(11)
C13 0.105(4) 0.081(4) 0.084(4) 0.002(3) 0.005(4) 0.010(4)
C14 0.078(4) 0.066(4) 0.064(4) 0.003(3) 0.004(4) 0.009(4)
C15 0.050(5) 0.054(6) 0.051(5) 0.005(4) 0.002(5) -0.006(5)
C16 0.074(6) 0.038(5) 0.056(5) 0.002(4) 0.006(5) 0.002(6)
C17 0.090(8) 0.066(7) 0.063(7) 0.004(6) -0.001(6) 0.021(6)
C18 0.056(5) 0.040(5) 0.063(6) 0.003(4) 0.013(5) 0.002(5)
C19 0.067(6) 0.051(6) 0.066(6) 0.000(5) 0.013(5) -0.009(5)
C20 0.071(6) 0.061(6) 0.050(6) 0.004(5) 0.010(5) -0.007(6)
C21 0.099(9) 0.075(9) 0.068(7) -0.003(6) -0.034(6) 0.008(7)
C22 0.129(11) 0.080(10) 0.077(9) 0.027(7) -0.019(8) 0.011(9)
C23 0.214(19) 0.055(9) 0.072(9) 0.011(6) -0.003(10) 0.000(10)
C24 0.099(8) 0.089(9) 0.069(7) -0.004(6) 0.025(7) -0.021(8)
C25 0.128(11) 0.052(7) 0.083(8) -0.003(6) 0.049(8) -0.028(8)
C26 0.079(7) 0.050(6) 0.072(7) -0.006(5) 0.019(6) -0.006(5)
C27 0.093(8) 0.069(7) 0.055(6) -0.008(5) 0.020(6) -0.019(7)
C28 0.108(10) 0.048(7) 0.038(6) -0.007(5) 0.017(6) -0.002(6)
C29 0.071(7) 0.055(7) 0.083(8) -0.014(6) -0.003(6) -0.004(6)
C30 0.083(8) 0.075(9) 0.085(9) -0.032(7) 0.038(7) -0.020(7)
C31 0.149(12) 0.044(6) 0.045(6) -0.007(5) 0.007(7) -0.026(7)
C32 0.076(8) 0.064(7) 0.072(8) 0.001(6) 0.000(6) 0.000(6)
C33 0.056(6) 0.069(7) 0.073(7) -0.007(6) 0.006(5) 0.000(6)
C34 0.237(19) 0.088(10) 0.041(6) -0.019(6) 0.038(9) -0.086(12)
C35 0.200(13) 0.141(10) 0.145(10) 0.081(9) -0.016(10) -0.051(11)
C36 0.113(10) 0.099(11) 0.126(12) 0.072(10) -0.037(10) -0.034(10)
C37 0.095(9) 0.092(10) 0.104(10) 0.027(8) 0.011(8) -0.015(8)
C38 0.087(9) 0.088(9) 0.093(9) 0.030(8) -0.004(7) -0.034(8)
C39 0.119(10) 0.097(10) 0.068(8) 0.017(7) -0.015(8) -0.008(9)
C40 0.121(12) 0.131(14) 0.114(12) 0.071(11) -0.018(10) 0.002(12)
C41 0.102(9) 0.076(8) 0.075(8) -0.015(7) 0.001(7) -0.002(7)
C42 0.192(16) 0.087(10) 0.046(7) -0.012(7) 0.028(8) 0.013(11)
C43 0.22(2) 0.055(8) 0.063(9) 0.010(6) -0.018(11) -0.004(11)
C44 0.130(11) 0.075(9) 0.074(8) -0.027(7) 0.000(8) -0.030(8)
C45 0.098(9) 0.088(10) 0.076(8) -0.005(7) 0.005(7) -0.008(8)
C46 0.26(2) 0.093(11) 0.053(7) 0.010(7) 0.011(10) 0.023(14)
C47 0.195(18) 0.125(15) 0.068(9) 0.012(9) 0.020(10) -0.001(14)
C48 0.210(12) 0.145(10) 0.118(9) 0.056(8) -0.019(9) -0.052(10)
C49 0.200(13) 0.131(10) 0.082(8) 0.046(7) -0.026(9) -0.046(11)
C50 0.095(7) 0.045(6) 0.054(6) -0.005(5) -0.016(7) -0.005(6)
C51 0.076(7) 0.061(7) 0.077(8) -0.014(6) -0.004(6) -0.009(6)
C52 0.060(7) 0.075(8) 0.087(8) -0.003(7) 0.008(6) -0.005(6)
C53 0.088(8) 0.044(6) 0.083(8) -0.007(6) 0.010(7) -0.011(6)
C54 0.101(9) 0.076(8) 0.066(7) 0.007(7) 0.023(7) -0.007(7)
Cd2 0.0660(4) 0.0528(4) 0.0571(4) 0.0035(3) 0.0045(4) 0.0042(4)

loop_
_atom_type_symbol
_atom_type_description
_atom_type_scat_dispersion_real
_atom_type_scat_dispersion_imag
_atom_type_scat_source
C C 0.0033 0.0016 'International Tables Vol C Tables 4.2.6.8 and 6.1.1.4'
H H 0.0000 0.0000 'International Tables Vol C Tables 4.2.6.8 and 6.1.1.4'
N N 0.0061 0.0033 'International Tables Vol C Tables 4.2.6.8 and 6.1.1.4'
O O 0.0106 0.0060 'International Tables Vol C Tables 4.2.6.8 and 6.1.1.4'
Cd Cd -0.8075 1.2024 'International Tables Vol C Tables 4.2.6.8 and 6.1.1.4'

loop_
_geom_angle_atom_site_label_1
_geom_angle_atom_site_label_2
_geom_angle_atom_site_label_3
_geom_angle
_geom_angle_site_symmetry_1
_geom_angle_site_symmetry_3
_geom_angle_publ_flag
O5 Cd1 N2 102.1(3) . . ?
O5 Cd1 N1 94.4(3) . . ?
N2 Cd1 N1 163.3(3) . . ?
O5 Cd1 O3 112.7(3) . 3_546 ?
N2 Cd1 O3 86.5(3) . 3_546 ?
N1 Cd1 O3 84.6(3) . 3_546 ?
O5 Cd1 O1 93.6(3) . . ?
N2 Cd1 O1 85.0(3) . . ?
N1 Cd1 O1 96.8(3) . . ?
O3 Cd1 O1 153.5(3) 3_546 . ?
O5 Cd1 O2 146.8(3) . . ?
N2 Cd1 O2 84.5(3) . . ?
N1 Cd1 O2 83.2(3) . . ?
O3 Cd1 O2 100.0(3) 3_546 . ?
O1 Cd1 O2 54.2(3) . . ?
C29 N1 C33 117.7(10) . . ?
C29 N1 Cd1 121.6(8) . . ?
C33 N1 Cd1 120.6(7) . . ?
C38 N2 C39 115.1(10) . . ?
C38 N2 Cd1 126.6(8) . . ?
C39 N2 Cd1 117.6(8) . . ?
C45 N3 C41 114.7(10) . . ?
C45 N3 Cd2 120.0(8) . 2 ?
C41 N3 Cd2 125.1(8) . 2 ?
C52 N4 C53 115.5(9) . . ?
C52 N4 Cd2 123.3(7) . 2_554 ?
C53 N4 Cd2 121.2(7) . 2_554 ?
C1 O1 Cd1 93.2(7) . . ?
C1 O2 Cd1 89.9(6) . . ?
C14 O3 Cd1 106.1(7) . 3_556 ?
C14 O4 Cd2 157.2(9) . 3_556 ?
C15 O5 Cd1 146.3(7) . . ?
C15 O5 Cd2 96.3(6) . . ?
Cd1 O5 Cd2 115.7(3) . . ?
C15 O6 Cd2 92.0(6) . . ?
C28 O7 Cd2 88.9(7) . 3_656 ?
C28 O8 Cd2 95.3(7) . 3_656 ?
O1 C1 O2 122.5(9) . . ?
O1 C1 C2 119.4(11) . . ?
O2 C1 C2 118.1(10) . . ?
C1 C2 C3 117.1(9) . . ?
C1 C2 H2A 108.0 . . ?
C3 C2 H2A 108.0 . . ?
C1 C2 H2B 108.0 . . ?
C3 C2 H2B 108.0 . . ?
H2A C2 H2B 107.3 . . ?
C4 C3 C9 109.6(10) . . ?
C4 C3 C8 110.3(11) . . ?
C9 C3 C8 107.4(12) . . ?
C4 C3 C2 109.3(9) . . ?
C9 C3 C2 108.2(10) . . ?
C8 C3 C2 112.0(10) . . ?
C3 C4 C5 111.6(9) . . ?
C3 C4 H4A 109.3 . . ?
C5 C4 H4A 109.3 . . ?
C3 C4 H4B 109.3 . . ?
C5 C4 H4B 109.3 . . ?
H4A C4 H4B 108.0 . . ?
C12 C5 C6 106.3(13) . . ?
C12 C5 C13 110.8(11) . . ?
C6 C5 C13 113.0(11) . . ?
C12 C5 C4 110.2(10) . . ?
C6 C5 C4 106.0(11) . . ?
C13 C5 C4 110.4(10) . . ?
C7 C6 C5 116.0(14) . . ?
C7 C6 H6A 108.3 . . ?
C5 C6 H6A 108.3 . . ?
C7 C6 H6B 108.3 . . ?
C5 C6 H6B 108.3 . . ?
H6A C6 H6B 107.4 . . ?
C10 C7 C6 108.6(15) . . ?
C10 C7 C8 107.1(15) . . ?
C6 C7 C8 100.7(14) . . ?
C10 C7 H7 113.2 . . ?
C6 C7 H7 113.2 . . ?
C8 C7 H7 113.2 . . ?
C3 C8 C7 110.5(12) . . ?
C3 C8 H8A 109.6 . . ?
C7 C8 H8A 109.6 . . ?
C3 C8 H8B 109.6 . . ?
C7 C8 H8B 109.6 . . ?
H8A C8 H8B 108.1 . . ?
C3 C9 C11 112.0(12) . . ?
C3 C9 H9A 109.2 . . ?
C11 C9 H9A 109.2 . . ?
C3 C9 H9B 109.2 . . ?
C11 C9 H9B 109.2 . . ?
H9A C9 H9B 107.9 . . ?
C7 C10 C11 120.3(15) . . ?
C7 C10 H10A 107.2 . . ?
C11 C10 H10A 107.2 . . ?
C7 C10 H10B 107.2 . . ?
C11 C10 H10B 107.2 . . ?
H10A C10 H10B 106.9 . . ?
C9 C11 C12 112.0(12) . . ?
C9 C11 C10 102.6(14) . . ?
C12 C11 C10 103.4(15) . . ?
C9 C11 H11 112.7 . . ?
C12 C11 H11 112.7 . . ?
C10 C11 H11 112.7 . . ?
C5 C12 C11 113.7(13) . . ?
C5 C12 H12A 108.8 . . ?
C11 C12 H12A 108.8 . . ?
C5 C12 H12B 108.8 . . ?
C11 C12 H12B 108.8 . . ?
H12A C12 H12B 107.7 . . ?
C14 C13 C5 123.6(11) . . ?
C14 C13 H13A 106.4 . . ?
C5 C13 H13A 106.4 . . ?
C14 C13 H13B 106.4 . . ?
C5 C13 H13B 106.4 . . ?
H13A C13 H13B 106.5 . . ?
O4 C14 O3 126.4(13) . . ?
O4 C14 C13 122.0(14) . . ?
O3 C14 C13 111.0(12) . . ?
O5 C15 O6 118.7(9) . . ?
O5 C15 C16 120.2(9) . . ?
O6 C15 C16 121.0(9) . . ?
C15 C16 C18 114.6(7) . . ?
C15 C16 H16A 108.6 . . ?
C18 C16 H16A 108.6 . . ?
C15 C16 H16B 108.6 . . ?
C18 C16 H16B 108.6 . . ?
H16A C16 H16B 107.6 . . ?
C22 C17 C18 109.2(10) . . ?
C22 C17 H17A 109.8 . . ?
C18 C17 H17A 109.8 . . ?
C22 C17 H17B 109.8 . . ?
C18 C17 H17B 109.8 . . ?
H17A C17 H17B 108.3 . . ?
C16 C18 C17 113.7(8) . . ?
C16 C18 C26 111.8(8) . . ?
C17 C18 C26 106.2(8) . . ?
C16 C18 C19 107.3(7) . . ?
C17 C18 C19 109.6(9) . . ?
C26 C18 C19 108.2(8) . . ?
C18 C19 C20 111.7(8) . . ?
C18 C19 H19A 109.3 . . ?
C20 C19 H19A 109.3 . . ?
C18 C19 H19B 109.3 . . ?
C20 C19 H19B 109.3 . . ?
H19A C19 H19B 107.9 . . ?
C27 C20 C24 108.7(9) . . ?
C27 C20 C19 111.0(8) . . ?
C24 C20 C19 106.5(9) . . ?
C27 C20 C21 113.0(9) . . ?
C24 C20 C21 109.6(10) . . ?
C19 C20 C21 107.8(9) . . ?
C22 C21 C20 108.4(10) . . ?
C22 C21 H21A 110.0 . . ?
C20 C21 H21A 110.0 . . ?
C22 C21 H21B 110.0 . . ?
C20 C21 H21B 110.0 . . ?
H21A C21 H21B 108.4 . . ?
C23 C22 C21 112.5(13) . . ?
C23 C22 C17 110.4(13) . . ?
C21 C22 C17 110.9(10) . . ?
C23 C22 H22 107.6 . . ?
C21 C22 H22 107.6 . . ?
C17 C22 H22 107.6 . . ?
C22 C23 C25 109.4(11) . . ?
C22 C23 H23A 109.8 . . ?
C25 C23 H23A 109.8 . . ?
C22 C23 H23B 109.8 . . ?
C25 C23 H23B 109.8 . . ?
H23A C23 H23B 108.2 . . ?
C20 C24 C25 111.5(10) . . ?
C20 C24 H24A 109.3 . . ?
C25 C24 H24A 109.3 . . ?
C20 C24 H24B 109.3 . . ?
C25 C24 H24B 109.3 . . ?
H24A C24 H24B 108.0 . . ?
C26 C25 C24 107.9(10) . . ?
C26 C25 C23 108.1(10) . . ?
C24 C25 C23 110.3(12) . . ?
C26 C25 H25 110.1 . . ?
C24 C25 H25 110.1 . . ?
C23 C25 H25 110.1 . . ?
C25 C26 C18 111.6(9) . . ?
C25 C26 H26A 109.3 . . ?
C18 C26 H26A 109.3 . . ?
C25 C26 H26B 109.3 . . ?
C18 C26 H26B 109.3 . . ?
H26A C26 H26B 108.0 . . ?
C20 C27 C28 111.5(8) . . ?
C20 C27 H27A 109.3 . . ?
C28 C27 H27A 109.3 . . ?
C20 C27 H27B 109.3 . . ?
C28 C27 H27B 109.3 . . ?
H27A C27 H27B 108.0 . . ?
O8 C28 O7 121.2(11) . . ?
O8 C28 C27 123.5(11) . . ?
O7 C28 C27 115.3(11) . . ?
O8 C28 Cd2 58.8(6) . 3_656 ?
O7 C28 Cd2 62.5(6) . 3_656 ?
C27 C28 Cd2 175.3(7) . 3_656 ?
N1 C29 C30 121.8(12) . . ?
N1 C29 H29 119.1 . . ?
C30 C29 H29 119.1 . . ?
C31 C30 C29 119.3(11) . . ?
C31 C30 H30 120.4 . . ?
C29 C30 H30 120.4 . . ?
C32 C31 C30 118.0(11) . . ?
C32 C31 C34 123.6(14) . . ?
C30 C31 C34 118.3(14) . . ?
C31 C32 C33 120.3(12) . . ?
C31 C32 H32 119.9 . . ?
C33 C32 H32 119.9 . . ?
N1 C33 C32 122.9(10) . . ?
N1 C33 H33 118.5 . . ?
C32 C33 H33 118.5 . . ?
C47 C34 C31 112.0(10) . . ?
C47 C34 H34A 109.2 . . ?
C31 C34 H34A 109.2 . . ?
C47 C34 H34B 109.2 . . ?
C31 C34 H34B 109.2 . . ?
H34A C34 H34B 107.9 . . ?
C48 C35 C36 120.7(14) . . ?
C48 C35 H35A 107.1 . . ?
C36 C35 H35A 107.1 . . ?
C48 C35 H35B 107.2 . . ?
C36 C35 H35B 107.2 . . ?
H35A C35 H35B 106.8 . . ?
C40 C36 C37 115.6(12) . . ?
C40 C36 C35 124.1(14) . . ?
C37 C36 C35 120.0(13) . . ?
C38 C37 C36 118.7(13) . . ?
C38 C37 H37 120.7 . . ?
C36 C37 H37 120.7 . . ?
N2 C38 C37 126.1(13) . . ?
N2 C38 H38 117.0 . . ?
C37 C38 H38 117.0 . . ?
C40 C39 N2 121.0(14) . . ?
C40 C39 H39 119.5 . . ?
N2 C39 H39 119.5 . . ?
C36 C40 C39 123.4(15) . . ?
C36 C40 H40 118.3 . . ?
C39 C40 H40 118.3 . . ?
C42 C41 N3 121.9(14) . . ?
C42 C41 H41 119.0 . . ?
N3 C41 H41 119.0 . . ?
C41 C42 C43 122.9(14) . . ?
C41 C42 H42 118.6 . . ?
C43 C42 H42 118.6 . . ?
C44 C43 C42 112.9(11) . . ?
C44 C43 C46 118.8(18) . . ?
C42 C43 C46 128.2(18) . . ?
C45 C44 C43 123.6(14) . . ?
C45 C44 H44 118.2 . . ?
C43 C44 H44 118.2 . . ?
C44 C45 N3 123.8(13) . . ?
C44 C45 H45 118.1 . . ?
N3 C45 H45 118.1 . . ?
C47 C46 C43 116.6(13) . . ?
C47 C46 H46A 108.2 . . ?
C43 C46 H46A 108.1 . . ?
C47 C46 H46B 108.1 . . ?
C43 C46 H46B 108.2 . . ?
H46A C46 H46B 107.3 . . ?
C46 C47 C34 109.2(12) . . ?
C46 C47 H47A 109.8 . . ?
C34 C47 H47A 109.8 . . ?
C46 C47 H47B 109.8 . . ?
C34 C47 H47B 109.8 . . ?
H47A C47 H47B 108.3 . . ?
C49 C48 C35 116.3(16) . . ?
C49 C48 H48A 108.2 . . ?
C35 C48 H48A 108.2 . . ?
C49 C48 H48B 108.2 . . ?
C35 C48 H48B 108.2 . . ?
H48A C48 H48B 107.3 . . ?
C48 C49 C50 119.9(15) . . ?
C48 C49 H49A 107.4 . . ?
C50 C49 H49A 107.4 . . ?
C48 C49 H49B 107.3 . . ?
C50 C49 H49B 107.4 . . ?
H49A C49 H49B 106.9 . . ?
C51 C50 C54 120.5(10) . . ?
C51 C50 C49 122.9(12) . . ?
C54 C50 C49 116.6(13) . . ?
C50 C51 C52 120.6(11) . . ?
C50 C51 H51 119.7 . . ?
C52 C51 H51 119.7 . . ?
N4 C52 C51 121.7(10) . . ?
N4 C52 H52 119.1 . . ?
C51 C52 H52 119.1 . . ?
N4 C53 C54 124.2(10) . . ?
N4 C53 H53 117.9 . . ?
C54 C53 H53 117.9 . . ?
C50 C54 C53 117.4(11) . . ?
C50 C54 H54 121.3 . . ?
C53 C54 H54 121.3 . . ?
N3 Cd2 O4 95.3(4) 2_554 3_546 ?
N3 Cd2 N4 171.4(4) 2_554 2 ?
O4 Cd2 N4 93.2(3) 3_546 2 ?
N3 Cd2 O8 88.9(3) 2_554 3_646 ?
O4 Cd2 O8 87.2(4) 3_546 3_646 ?
N4 Cd2 O8 92.9(3) 2 3_646 ?
N3 Cd2 O5 86.8(3) 2_554 . ?
O4 Cd2 O5 77.2(4) 3_546 . ?
N4 Cd2 O5 93.8(3) 2 . ?
O8 Cd2 O5 163.4(3) 3_646 . ?
N3 Cd2 O7 87.6(3) 2_554 3_646 ?
O4 Cd2 O7 141.6(4) 3_546 3_646 ?
N4 Cd2 O7 86.7(3) 2 3_646 ?
O8 Cd2 O7 54.5(3) 3_646 3_646 ?
O5 Cd2 O7 141.2(3) . 3_646 ?
N3 Cd2 O6 85.9(3) 2_554 . ?
O4 Cd2 O6 130.1(4) 3_546 . ?
N4 Cd2 O6 87.6(3) 2 . ?
O8 Cd2 O6 142.6(3) 3_646 . ?
O5 Cd2 O6 53.0(2) . . ?
O7 Cd2 O6 88.3(3) 3_646 . ?
N3 Cd2 C28 88.8(3) 2_554 3_646 ?
O4 Cd2 C28 113.0(4) 3_546 3_646 ?
N4 Cd2 C28 89.1(3) 2 3_646 ?
O8 Cd2 C28 25.9(3) 3_646 3_646 ?
O5 Cd2 C28 169.2(3) . 3_646 ?
O7 Cd2 C28 28.6(3) 3_646 3_646 ?
O6 Cd2 C28 116.9(3) . 3_646 ?

loop_
_geom_bond_atom_site_label_1
_geom_bond_atom_site_label_2
_geom_bond_distance
_geom_bond_site_symmetry_2
_geom_bond_publ_flag
Cd1 O5 2.292(7) . ?
Cd1 N2 2.334(9) . ?
Cd1 N1 2.336(9) . ?
Cd1 O3 2.372(9) 3_546 ?
Cd1 O1 2.382(7) . ?
Cd1 O2 2.439(7) . ?
N1 C29 1.292(14) . ?
N1 C33 1.351(13) . ?
N2 C38 1.282(14) . ?
N2 C39 1.406(15) . ?
N3 C45 1.353(16) . ?
N3 C41 1.363(15) . ?
N3 Cd2 2.297(9) 2 ?
N4 C52 1.326(13) . ?
N4 C53 1.348(14) . ?
N4 Cd2 2.327(8) 2_554 ?
O1 C1 1.239(13) . ?
O2 C1 1.266(12) . ?
O3 C14 1.265(15) . ?
O3 Cd1 2.372(9) 3_556 ?
O4 C14 1.137(14) . ?
O4 Cd2 2.315(8) 3_556 ?
O5 C15 1.245(11) . ?
O5 Cd2 2.405(7) . ?
O6 C15 1.286(12) . ?
O6 Cd2 2.474(7) . ?
O7 C28 1.300(13) . ?
O7 Cd2 2.406(8) 3_656 ?
O8 C28 1.190(14) . ?
O8 Cd2 2.331(8) 3_656 ?
C1 C2 1.488(14) . ?
C2 C3 1.565(15) . ?
C2 H2A 0.9700 . ?
C2 H2B 0.9700 . ?
C3 C4 1.482(15) . ?
C3 C9 1.512(19) . ?
C3 C8 1.545(18) . ?
C4 C5 1.550(15) . ?
C4 H4A 0.9700 . ?
C4 H4B 0.9700 . ?
C5 C12 1.441(19) . ?
C5 C6 1.534(19) . ?
C5 C13 1.535(17) . ?
C6 C7 1.53(2) . ?
C6 H6A 0.9700 . ?
C6 H6B 0.9700 . ?
C7 C10 1.34(2) . ?
C7 C8 1.62(2) . ?
C7 H7 0.9800 . ?
C8 H8A 0.9700 . ?
C8 H8B 0.9700 . ?
C9 C11 1.515(18) . ?
C9 H9A 0.9700 . ?
C9 H9B 0.9700 . ?
C10 C11 1.58(2) . ?
C10 H10A 0.9700 . ?
C10 H10B 0.9700 . ?
C11 C12 1.53(2) . ?
C11 H11 0.9800 . ?
C12 H12A 0.9700 . ?
C12 H12B 0.9700 . ?
C13 C14 1.483(16) . ?
C13 H13A 0.9700 . ?
C13 H13B 0.9700 . ?
C15 C16 1.507(13) . ?
C16 C18 1.528(13) . ?
C16 H16A 0.9700 . ?
C16 H16B 0.9700 . ?
C17 C22 1.527(16) . ?
C17 C18 1.532(14) . ?
C17 H17A 0.9700 . ?
C17 H17B 0.9700 . ?
C18 C26 1.544(13) . ?
C18 C19 1.544(13) . ?
C19 C20 1.549(14) . ?
C19 H19A 0.9700 . ?
C19 H19B 0.9700 . ?
C20 C27 1.509(14) . ?
C20 C24 1.524(15) . ?
C20 C21 1.567(16) . ?
C21 C22 1.518(18) . ?
C21 H21A 0.9700 . ?
C21 H21B 0.9700 . ?
C22 C23 1.45(2) . ?
C22 H22 0.9800 . ?
C23 C25 1.54(2) . ?
C23 H23A 0.9700 . ?
C23 H23B 0.9700 . ?
C24 C25 1.530(17) . ?
C24 H24A 0.9700 . ?
C24 H24B 0.9700 . ?
C25 C26 1.512(16) . ?
C25 H25 0.9800 . ?
C26 H26A 0.9700 . ?
C26 H26B 0.9700 . ?
C27 C28 1.558(15) . ?
C27 H27A 0.9700 . ?
C27 H27B 0.9700 . ?
C28 Cd2 2.714(11) 3_656 ?
C29 C30 1.425(17) . ?
C29 H29 0.9300 . ?
C30 C31 1.358(17) . ?
C30 H30 0.9300 . ?
C31 C32 1.352(17) . ?
C31 C34 1.543(15) . ?
C32 C33 1.355(15) . ?
C32 H32 0.9300 . ?
C33 H33 0.9300 . ?
C34 C47 1.490(9) . ?
C34 H34A 0.9700 . ?
C34 H34B 0.9700 . ?
C35 C48 1.459(10) . ?
C35 C36 1.501(18) . ?
C35 H35A 0.9700 . ?
C35 H35B 0.9700 . ?
C36 C40 1.342(19) . ?
C36 C37 1.402(18) . ?
C37 C38 1.386(17) . ?
C37 H37 0.9300 . ?
C38 H38 0.9300 . ?
C39 C40 1.357(17) . ?
C39 H39 0.9300 . ?
C40 H40 0.9300 . ?
C41 C42 1.349(18) . ?
C41 H41 0.9300 . ?
C42 C43 1.41(2) . ?
C42 H42 0.9300 . ?
C43 C44 1.35(2) . ?
C43 C46 1.502(9) . ?
C44 C45 1.340(17) . ?
C44 H44 0.9300 . ?
C45 H45 0.9300 . ?
C46 C47 1.464(9) . ?
C46 H46A 0.9700 . ?
C46 H46B 0.9700 . ?
C47 H47A 0.9700 . ?
C47 H47B 0.9700 . ?
C48 C49 1.449(19) . ?
C48 H48A 0.9700 . ?
C48 H48B 0.9700 . ?
C49 C50 1.476(18) . ?
C49 H49A 0.9700 . ?
C49 H49B 0.9700 . ?
C50 C51 1.309(15) . ?
C50 C54 1.337(15) . ?
C51 C52 1.412(16) . ?
C51 H51 0.9300 . ?
C52 H52 0.9300 . ?
C53 C54 1.403(16) . ?
C53 H53 0.9300 . ?
C54 H54 0.9300 . ?
Cd2 N3 2.297(9) 2_554 ?
Cd2 O4 2.315(8) 3_546 ?
Cd2 N4 2.327(8) 2 ?
Cd2 O8 2.331(8) 3_646 ?
Cd2 O7 2.406(8) 3_646 ?
Cd2 C28 2.714(11) 3_646 ?

loop_
_geom_torsion_atom_site_label_1
_geom_torsion_atom_site_label_2
_geom_torsion_atom_site_label_3
_geom_torsion_atom_site_label_4
_geom_torsion
_geom_torsion_site_symmetry_1
_geom_torsion_site_symmetry_2
_geom_torsion_site_symmetry_3
_geom_torsion_site_symmetry_4
_geom_torsion_publ_flag
O5 Cd1 N1 C29 175.6(8) . . . . ?
N2 Cd1 N1 C29 -13.8(16) . . . . ?
O3 Cd1 N1 C29 -71.9(9) 3_546 . . . ?
O1 Cd1 N1 C29 81.5(9) . . . . ?
O2 Cd1 N1 C29 28.9(8) . . . . ?
O5 Cd1 N1 C33 -7.3(8) . . . . ?
N2 Cd1 N1 C33 163.3(9) . . . . ?
O3 Cd1 N1 C33 105.2(8) 3_546 . . . ?
O1 Cd1 N1 C33 -101.4(8) . . . . ?
O2 Cd1 N1 C33 -154.0(8) . . . . ?
O5 Cd1 N2 C38 -42.5(11) . . . . ?
N1 Cd1 N2 C38 147.1(12) . . . . ?
O3 Cd1 N2 C38 -155.0(11) 3_546 . . . ?
O1 Cd1 N2 C38 50.1(11) . . . . ?
O2 Cd1 N2 C38 104.5(11) . . . . ?
O5 Cd1 N2 C39 147.3(9) . . . . ?
N1 Cd1 N2 C39 -23.0(16) . . . . ?
O3 Cd1 N2 C39 34.8(9) 3_546 . . . ?
O1 Cd1 N2 C39 -120.0(9) . . . . ?
O2 Cd1 N2 C39 -65.6(9) . . . . ?
O5 Cd1 O1 C1 -168.5(6) . . . . ?
N2 Cd1 O1 C1 89.6(6) . . . . ?
N1 Cd1 O1 C1 -73.7(6) . . . . ?
O3 Cd1 O1 C1 17.8(10) 3_546 . . . ?
O2 Cd1 O1 C1 2.8(6) . . . . ?
O5 Cd1 O2 C1 13.2(8) . . . . ?
N2 Cd1 O2 C1 -90.6(6) . . . . ?
N1 Cd1 O2 C1 100.7(6) . . . . ?
O3 Cd1 O2 C1 -176.0(6) 3_546 . . . ?
O1 Cd1 O2 C1 -2.8(5) . . . . ?
N2 Cd1 O5 C15 71.1(11) . . . . ?
N1 Cd1 O5 C15 -111.6(11) . . . . ?
O3 Cd1 O5 C15 162.4(10) 3_546 . . . ?
O1 Cd1 O5 C15 -14.6(11) . . . . ?
O2 Cd1 O5 C15 -27.4(13) . . . . ?
N2 Cd1 O5 Cd2 -89.0(3) . . . . ?
N1 Cd1 O5 Cd2 88.2(3) . . . . ?
O3 Cd1 O5 Cd2 2.2(4) 3_546 . . . ?
O1 Cd1 O5 Cd2 -174.7(3) . . . . ?
O2 Cd1 O5 Cd2 172.4(3) . . . . ?
Cd1 O1 C1 O2 -5.2(10) . . . . ?
Cd1 O1 C1 C2 177.1(8) . . . . ?
Cd1 O2 C1 O1 5.1(10) . . . . ?
Cd1 O2 C1 C2 -177.2(8) . . . . ?
O1 C1 C2 C3 -93.2(13) . . . . ?
O2 C1 C2 C3 89.0(13) . . . . ?
C1 C2 C3 C4 166.7(11) . . . . ?
C1 C2 C3 C9 -74.0(14) . . . . ?
C1 C2 C3 C8 44.2(16) . . . . ?
C9 C3 C4 C5 58.6(13) . . . . ?
C8 C3 C4 C5 -59.4(13) . . . . ?
C2 C3 C4 C5 177.1(9) . . . . ?
C3 C4 C5 C12 -58.3(13) . . . . ?
C3 C4 C5 C6 56.4(14) . . . . ?
C3 C4 C5 C13 179.0(10) . . . . ?
C12 C5 C6 C7 54.2(18) . . . . ?
C13 C5 C6 C7 176.0(14) . . . . ?
C4 C5 C6 C7 -63.0(17) . . . . ?
C5 C6 C7 C10 -49(2) . . . . ?
C5 C6 C7 C8 63.6(18) . . . . ?
C4 C3 C8 C7 62.6(16) . . . . ?
C9 C3 C8 C7 -56.8(15) . . . . ?
C2 C3 C8 C7 -175.5(12) . . . . ?
C10 C7 C8 C3 53.2(18) . . . . ?
C6 C7 C8 C3 -60.2(17) . . . . ?
C4 C3 C9 C11 -55.5(16) . . . . ?
C8 C3 C9 C11 64.3(15) . . . . ?
C2 C3 C9 C11 -174.6(12) . . . . ?
C6 C7 C10 C11 50(2) . . . . ?
C8 C7 C10 C11 -58(2) . . . . ?
C3 C9 C11 C12 51(2) . . . . ?
C3 C9 C11 C10 -59.6(17) . . . . ?
C7 C10 C11 C9 61(2) . . . . ?
C7 C10 C11 C12 -55.3(19) . . . . ?
C6 C5 C12 C11 -61.3(17) . . . . ?
C13 C5 C12 C11 175.5(12) . . . . ?
C4 C5 C12 C11 53.1(17) . . . . ?
C9 C11 C12 C5 -51(2) . . . . ?
C10 C11 C12 C5 59.0(16) . . . . ?
C12 C5 C13 C14 -90.0(16) . . . . ?
C6 C5 C13 C14 150.8(14) . . . . ?
C4 C5 C13 C14 32.3(18) . . . . ?
Cd2 O4 C14 O3 -92(3) 3_556 . . . ?
Cd2 O4 C14 C13 98(3) 3_556 . . . ?
Cd1 O3 C14 O4 3.5(15) 3_556 . . . ?
Cd1 O3 C14 C13 174.5(7) 3_556 . . . ?
C5 C13 C14 O4 64.6(18) . . . . ?
C5 C13 C14 O3 -106.9(14) . . . . ?
Cd1 O5 C15 O6 -164.3(8) . . . . ?
Cd2 O5 C15 O6 -2.2(9) . . . . ?
Cd1 O5 C15 C16 18.2(16) . . . . ?
Cd2 O5 C15 C16 -179.7(7) . . . . ?
Cd2 O6 C15 O5 2.1(8) . . . . ?
Cd2 O6 C15 C16 179.6(7) . . . . ?
O5 C15 C16 C18 102.0(11) . . . . ?
O6 C15 C16 C18 -75.5(11) . . . . ?
C15 C16 C18 C17 64.3(12) . . . . ?
C15 C16 C18 C26 -55.9(11) . . . . ?
C15 C16 C18 C19 -174.4(8) . . . . ?
C22 C17 C18 C16 177.5(10) . . . . ?
C22 C17 C18 C26 -59.2(12) . . . . ?
C22 C17 C18 C19 57.5(12) . . . . ?
C16 C18 C19 C20 178.5(9) . . . . ?
C17 C18 C19 C20 -57.6(11) . . . . ?
C26 C18 C19 C20 57.8(11) . . . . ?
C18 C19 C20 C27 -177.5(8) . . . . ?
C18 C19 C20 C24 -59.4(12) . . . . ?
C18 C19 C20 C21 58.2(11) . . . . ?
C27 C20 C21 C22 177.2(9) . . . . ?
C24 C20 C21 C22 55.8(12) . . . . ?
C19 C20 C21 C22 -59.7(12) . . . . ?
C20 C21 C22 C23 -61.2(13) . . . . ?
C20 C21 C22 C17 63.0(15) . . . . ?
C18 C17 C22 C23 63.5(15) . . . . ?
C18 C17 C22 C21 -61.9(15) . . . . ?
C21 C22 C23 C25 62.0(14) . . . . ?
C17 C22 C23 C25 -62.4(15) . . . . ?
C27 C20 C24 C25 -178.9(11) . . . . ?
C19 C20 C24 C25 61.4(13) . . . . ?
C21 C20 C24 C25 -54.9(13) . . . . ?
C20 C24 C25 C26 -62.4(15) . . . . ?
C20 C24 C25 C23 55.5(14) . . . . ?
C22 C23 C25 C26 60.0(14) . . . . ?
C22 C23 C25 C24 -57.8(14) . . . . ?
C24 C25 C26 C18 59.7(13) . . . . ?
C23 C25 C26 C18 -59.7(12) . . . . ?
C16 C18 C26 C25 -175.7(9) . . . . ?
C17 C18 C26 C25 59.8(11) . . . . ?
C19 C18 C26 C25 -57.9(12) . . . . ?
C24 C20 C27 C28 -171.8(10) . . . . ?
C19 C20 C27 C28 -55.0(13) . . . . ?
C21 C20 C27 C28 66.3(12) . . . . ?
Cd2 O8 C28 O7 -3.3(11) 3_656 . . . ?
Cd2 O8 C28 C27 175.1(8) 3_656 . . . ?
Cd2 O7 C28 O8 3.2(11) 3_656 . . . ?
Cd2 O7 C28 C27 -175.4(7) 3_656 . . . ?
C20 C27 C28 O8 -66.3(14) . . . . ?
C20 C27 C28 O7 112.2(11) . . . . ?
C20 C27 C28 Cd2 51(11) . . . 3_656 ?
C33 N1 C29 C30 1.4(16) . . . . ?
Cd1 N1 C29 C30 178.6(7) . . . . ?
N1 C29 C30 C31 -1.0(17) . . . . ?
C29 C30 C31 C32 0.5(17) . . . . ?
C29 C30 C31 C34 176.4(9) . . . . ?
C30 C31 C32 C33 -0.4(18) . . . . ?
C34 C31 C32 C33 -176.1(10) . . . . ?
C29 N1 C33 C32 -1.3(16) . . . . ?
Cd1 N1 C33 C32 -178.5(8) . . . . ?
C31 C32 C33 N1 0.9(18) . . . . ?
C32 C31 C34 C47 63.5(18) . . . . ?
C30 C31 C34 C47 -112.3(15) . . . . ?
C48 C35 C36 C40 27(3) . . . . ?
C48 C35 C36 C37 -158.9(19) . . . . ?
C40 C36 C37 C38 2(2) . . . . ?
C35 C36 C37 C38 -172.6(17) . . . . ?
C39 N2 C38 C37 -3(2) . . . . ?
Cd1 N2 C38 C37 -173.0(11) . . . . ?
C36 C37 C38 N2 1(3) . . . . ?
C38 N2 C39 C40 1(2) . . . . ?
Cd1 N2 C39 C40 172.2(12) . . . . ?
C37 C36 C40 C39 -4(3) . . . . ?
C35 C36 C40 C39 170.7(18) . . . . ?
N2 C39 C40 C36 2(3) . . . . ?
C45 N3 C41 C42 -2.2(18) . . . . ?
Cd2 N3 C41 C42 -178.2(10) 2 . . . ?
N3 C41 C42 C43 5(2) . . . . ?
C41 C42 C43 C44 -5(2) . . . . ?
C41 C42 C43 C46 172.0(13) . . . . ?
C42 C43 C44 C45 2(2) . . . . ?
C46 C43 C44 C45 -174.5(13) . . . . ?
C43 C44 C45 N3 0(2) . . . . ?
C41 N3 C45 C44 0.0(19) . . . . ?
Cd2 N3 C45 C44 176.3(11) 2 . . . ?
C44 C43 C46 C47 -122.4(18) . . . . ?
C42 C43 C46 C47 61(2) . . . . ?
C43 C46 C47 C34 -172.8(14) . . . . ?
C31 C34 C47 C46 70.4(19) . . . . ?
C36 C35 C48 C49 -176.3(19) . . . . ?
C35 C48 C49 C50 103(2) . . . . ?
C48 C49 C50 C51 -136.8(17) . . . . ?
C48 C49 C50 C54 46(2) . . . . ?
C54 C50 C51 C52 -3.2(17) . . . . ?
C49 C50 C51 C52 -179.9(13) . . . . ?
C53 N4 C52 C51 3.8(16) . . . . ?
Cd2 N4 C52 C51 -176.1(8) 2_554 . . . ?
C50 C51 C52 N4 -1.0(18) . . . . ?
C52 N4 C53 C54 -2.9(17) . . . . ?
Cd2 N4 C53 C54 177.1(9) 2_554 . . . ?
C51 C50 C54 C53 4.0(17) . . . . ?
C49 C50 C54 C53 -179.0(13) . . . . ?
N4 C53 C54 C50 -1.0(18) . . . . ?
C15 O5 Cd2 N3 -86.0(6) . . . 2_554 ?
Cd1 O5 Cd2 N3 83.0(4) . . . 2_554 ?
C15 O5 Cd2 O4 177.8(6) . . . 3_546 ?
Cd1 O5 Cd2 O4 -13.1(3) . . . 3_546 ?
C15 O5 Cd2 N4 85.4(6) . . . 2 ?
Cd1 O5 Cd2 N4 -105.5(4) . . . 2 ?
C15 O5 Cd2 O8 -161.0(9) . . . 3_646 ?
Cd1 O5 Cd2 O8 8.0(11) . . . 3_646 ?
C15 O5 Cd2 O7 -4.0(7) . . . 3_646 ?
Cd1 O5 Cd2 O7 165.1(3) . . . 3_646 ?
C15 O5 Cd2 O6 1.2(5) . . . . ?
Cd1 O5 Cd2 O6 170.3(5) . . . . ?
C15 O5 Cd2 C28 -20.0(17) . . . 3_646 ?
Cd1 O5 Cd2 C28 149.1(13) . . . 3_646 ?
C15 O6 Cd2 N3 87.8(6) . . . 2_554 ?
C15 O6 Cd2 O4 -5.5(7) . . . 3_546 ?
C15 O6 Cd2 N4 -97.7(6) . . . 2 ?
C15 O6 Cd2 O8 170.6(5) . . . 3_646 ?
C15 O6 Cd2 O5 -1.2(5) . . . . ?
C15 O6 Cd2 O7 175.5(5) . . . 3_646 ?
C15 O6 Cd2 C28 174.5(5) . . . 3_646 ?
